data_7239126
loop_
_publ_author_name
'Metherell, A. J.'
'Ward, M. D.'

_publ_section_title
;
 A tetrameric hetero-octanuclear cyclic helicate formed from a bridging
 ligand with two inequivalent binding sites
;
_journal_issue 34
_journal_name_full 'RSC Advances'
_journal_page_first 14281
_journal_paper_doi 10.1039/c3ra42598c
_journal_volume 3
_journal_year 2013
_chemical_formula_moiety 'C22 H18 N4 O3, H Br'
_chemical_formula_sum 'C22 H19 Br N4 O3'
_chemical_formula_weight 467.32
_space_group_IT_number 14
_space_group_name_Hall '-P 2ybc'
_space_group_name_H-M_alt 'P 1 21/c 1'
_symmetry_cell_setting monoclinic
_symmetry_space_group_name_Hall '-P 2ybc'
_symmetry_space_group_name_H-M 'P 1 21/c 1'
_atom_sites_solution_hydrogens geom
_atom_sites_solution_primary direct
_atom_sites_solution_secondary difmap
_audit_creation_method SHELXL-97
_cell_angle_alpha 90.00
_cell_angle_beta 91.68(3)
_cell_angle_gamma 90.00
_cell_formula_units_Z 4
_cell_length_a 4.807(3)
_cell_length_b 18.377(13)
_cell_length_c 22.149(15)
_cell_measurement_reflns_used 3568
_cell_measurement_temperature 100(2)
_cell_measurement_theta_max 27.4
_cell_measurement_theta_min 2.2
_cell_volume 1956(2)
_computing_cell_refinement 'CrystalClear-SM Expert 3.1 b21 (Rigaku, 20112)'
_computing_data_collection 'CrystalClear-SM Expert 3.1 b21 (Rigaku, 20112)'
_computing_data_reduction 'CrystalClear-SM Expert 3.1 b21 (Rigaku, 20112)'
_computing_structure_refinement 'SHELXL-97 (Sheldrick, 2008)'
_computing_structure_solution 'SHELXS-97 (Sheldrick, 2008)'
_diffrn_ambient_temperature 100(2)
_diffrn_detector_area_resol_mean 28.5714
_diffrn_measured_fraction_theta_full 0.990
_diffrn_measured_fraction_theta_max 0.990
_diffrn_measurement_device_type 'Rigaku Saturn724+ (2x2 bin mode)'
_diffrn_measurement_method 'profile data from \w-scans'
_diffrn_radiation_monochromator Confocal
_diffrn_radiation_type 'Mo K\a'
_diffrn_radiation_wavelength 0.71075
_diffrn_reflns_av_R_equivalents 0.1065
_diffrn_reflns_av_sigmaI/netI 0.0791
_diffrn_reflns_limit_h_max 4
_diffrn_reflns_limit_h_min -5
_diffrn_reflns_limit_k_max 20
_diffrn_reflns_limit_k_min -20
_diffrn_reflns_limit_l_max 24
_diffrn_reflns_limit_l_min -24
_diffrn_reflns_number 14174
_diffrn_reflns_theta_full 23.25
_diffrn_reflns_theta_max 23.25
_diffrn_reflns_theta_min 2.97
_diffrn_source 'Rotating Anode'
_exptl_absorpt_coefficient_mu 2.135
_exptl_absorpt_correction_T_max 0.9790
_exptl_absorpt_correction_T_min 0.6509
_exptl_absorpt_correction_type multi-scan
_exptl_absorpt_process_details sadabs
_exptl_crystal_colour Colourless
_exptl_crystal_density_diffrn 1.587
_exptl_crystal_density_method 'not measured'
_exptl_crystal_description Needle
_exptl_crystal_F_000 952
_exptl_crystal_size_max 0.22
_exptl_crystal_size_mid 0.01
_exptl_crystal_size_min 0.01
_refine_diff_density_max 1.037
_refine_diff_density_min -0.953
_refine_diff_density_rms 0.140
_refine_ls_extinction_method none
_refine_ls_goodness_of_fit_ref 1.062
_refine_ls_hydrogen_treatment constr
_refine_ls_matrix_type full
_refine_ls_number_parameters 271
_refine_ls_number_reflns 2780
_refine_ls_number_restraints 0
_refine_ls_restrained_S_all 1.062
_refine_ls_R_factor_all 0.1019
_refine_ls_R_factor_gt 0.0752
_refine_ls_shift/su_max 0.001
_refine_ls_shift/su_mean 0.000
_refine_ls_structure_factor_coef Fsqd
_refine_ls_weighting_details 'calc w=1/[\s^2^(Fo^2^)+(0.1087P)^2^+8.1830P] where P=(Fo^2^+2Fc^2^)/3'
_refine_ls_weighting_scheme calc
_refine_ls_wR_factor_gt 0.1890
_refine_ls_wR_factor_ref 0.2140
_reflns_number_gt 2061
_reflns_number_total 2780
_reflns_threshold_expression >2sigma(I)
_cod_data_source_file c3ra42598c.txt
_cod_data_source_block 2013ncs0154
_cod_depositor_comments
;
The following automatic conversions were performed:

data item '_exptl_absorpt_correction_type' value 'Multi-scan' was
changed to 'multi-scan' in accordance with the
/home/saulius/struct/COD-crude-data/automatic-downloads/DataCite-retrospective/RSC/depositions/lib/dictionaries/cif_core.dic
dictionary named 'cif_core.dic' version 2.4.2 last updated on
2011-04-26.

data item '_symmetry_cell_setting' value 'Monoclinic' was changed to
'monoclinic' in accordance with the
/home/saulius/struct/COD-crude-data/automatic-downloads/DataCite-retrospective/RSC/depositions/lib/dictionaries/cif_core.dic
dictionary named 'cif_core.dic' version 2.4.2 last updated on
2011-04-26.

Automatic conversion script
Id: cif_fix_values 6909 2019-04-08 15:41:33Z antanas 
;
_cod_original_sg_symbol_H-M 'P 21/c'
_cod_database_code 7239126

loop_
_symmetry_equiv_pos_as_xyz
'x, y, z'
'-x, y+1/2, -z+1/2'
'-x, -y, -z'
'x, -y-1/2, z-1/2'

loop_
_atom_site_label
_atom_site_type_symbol
_atom_site_fract_x
_atom_site_fract_y
_atom_site_fract_z
_atom_site_U_iso_or_equiv
_atom_site_adp_type
_atom_site_occupancy
_atom_site_symmetry_multiplicity
_atom_site_calc_flag
_atom_site_refinement_flags
Br1 Br 0.17541(17) 0.93401(4) 0.15361(4) 0.0340(4) Uani 1 1 d .
N11 N 0.1687(14) 0.1647(4) -0.0578(3) 0.0332(16) Uani 1 1 d .
H11 H 0.0808 0.1268 -0.0735 0.040 Uiso 1 1 calc R
C12 C 0.1065(16) 0.1864(4) -0.0011(4) 0.0307(19) Uani 1 1 d .
C13 C 0.2410(16) 0.2475(4) 0.0217(4) 0.0306(19) Uani 1 1 d .
H13 H 0.2020 0.2640 0.0612 0.037 Uiso 1 1 calc R
C14 C 0.4313(17) 0.2849(5) -0.0122(4) 0.034(2) Uani 1 1 d .
H14 H 0.5180 0.3278 0.0033 0.041 Uiso 1 1 calc R
C15 C 0.4934(16) 0.2593(5) -0.0686(4) 0.040(2) Uani 1 1 d .
H15 H 0.6282 0.2835 -0.0918 0.048 Uiso 1 1 calc R
C16 C 0.3611(17) 0.1991(5) -0.0911(4) 0.034(2) Uani 1 1 d .
H16 H 0.4036 0.1812 -0.1300 0.041 Uiso 1 1 calc R
N21 N -0.3689(13) 0.1228(4) 0.1033(3) 0.0317(16) Uani 1 1 d .
N22 N -0.1908(13) 0.1735(4) 0.0842(3) 0.0311(16) Uani 1 1 d .
C23 C -0.0973(15) 0.1453(4) 0.0324(4) 0.0282(19) Uani 1 1 d .
C24 C -0.2214(19) 0.0785(5) 0.0193(4) 0.039(2) Uani 1 1 d .
H24 H -0.1925 0.0483 -0.0148 0.047 Uiso 1 1 calc R
C25 C -0.3953(18) 0.0656(4) 0.0665(4) 0.034(2) Uani 1 1 d .
H25 H -0.5108 0.0242 0.0718 0.041 Uiso 1 1 calc R
C26 C -0.5229(16) 0.1357(5) 0.1594(3) 0.034(2) Uani 1 1 d .
H26A H -0.6482 0.0940 0.1665 0.040 Uiso 1 1 calc R
H26B H -0.6390 0.1799 0.1544 0.040 Uiso 1 1 calc R
C31 C -0.3244(15) 0.1452(4) 0.2138(3) 0.0281(19) Uani 1 1 d .
C32 C -0.1565(15) 0.0882(4) 0.2332(4) 0.0275(18) Uani 1 1 d .
H32 H -0.1693 0.0425 0.2133 0.033 Uiso 1 1 calc R
C33 C 0.0274(16) 0.0971(4) 0.2807(4) 0.0270(18) Uani 1 1 d .
C34 C 0.0385(16) 0.1633(4) 0.3123(4) 0.0315(19) Uani 1 1 d .
H34 H 0.1594 0.1688 0.3467 0.038 Uiso 1 1 calc R
C35 C -0.1300(16) 0.2208(4) 0.2925(4) 0.0301(19) Uani 1 1 d .
H35 H -0.1186 0.2664 0.3127 0.036 Uiso 1 1 calc R
C36 C -0.3147(16) 0.2120(4) 0.2435(4) 0.0294(19) Uani 1 1 d .
H36 H -0.4321 0.2509 0.2304 0.035 Uiso 1 1 calc R
N41 N 0.2113(12) 0.0392(4) 0.2957(3) 0.0266(15) Uani 1 1 d .
H41 H 0.2218 0.0044 0.2685 0.032 Uiso 1 1 calc R
C42 C 0.3731(16) 0.0300(5) 0.3462(4) 0.031(2) Uani 1 1 d .
O43 O 0.3488(12) 0.0710(3) 0.3911(3) 0.0364(14) Uani 1 1 d .
C51 C 0.5770(16) -0.0304(4) 0.3479(3) 0.0255(18) Uani 1 1 d .
C52 C 0.7464(16) -0.0391(4) 0.4011(4) 0.0294(19) Uani 1 1 d .
C53 C 0.9498(16) -0.0930(4) 0.4048(4) 0.0277(18) Uani 1 1 d .
C54 C 0.9900(16) -0.1393(4) 0.3569(4) 0.0298(19) Uani 1 1 d .
H54 H 1.1255 -0.1768 0.3600 0.036 Uiso 1 1 calc R
C55 C 0.8297(16) -0.1305(4) 0.3037(4) 0.0294(19) Uani 1 1 d .
H55 H 0.8611 -0.1615 0.2702 0.035 Uiso 1 1 calc R
C56 C 0.6238(16) -0.0769(4) 0.2992(4) 0.0290(19) Uani 1 1 d .
H56 H 0.5152 -0.0720 0.2629 0.035 Uiso 1 1 calc R
O62 O 0.7198(11) 0.0035(3) 0.4508(2) 0.0361(14) Uani 1 1 d .
H62 H 0.5935 0.0344 0.4442 0.054 Uiso 1 1 calc R
O63 O 1.1088(12) -0.1009(3) 0.4569(2) 0.0357(14) Uani 1 1 d .
H63 H 1.2686 -0.0840 0.4516 0.054 Uiso 1 1 calc R

loop_
_atom_site_aniso_label
_atom_site_aniso_U_11
_atom_site_aniso_U_22
_atom_site_aniso_U_33
_atom_site_aniso_U_23
_atom_site_aniso_U_13
_atom_site_aniso_U_12
Br1 0.0450(6) 0.0252(6) 0.0322(6) -0.0017(4) 0.0077(4) -0.0011(3)
N11 0.041(4) 0.027(4) 0.032(4) -0.003(3) 0.010(3) -0.001(3)
C12 0.034(5) 0.024(5) 0.035(5) 0.005(4) 0.000(4) 0.007(4)
C13 0.040(5) 0.024(5) 0.028(4) -0.001(4) 0.012(4) -0.001(4)
C14 0.041(5) 0.031(5) 0.031(5) 0.008(4) 0.002(4) -0.012(4)
C15 0.022(4) 0.051(6) 0.047(6) 0.022(5) 0.000(4) 0.000(4)
C16 0.048(5) 0.029(5) 0.027(5) 0.000(4) 0.018(4) 0.006(4)
N21 0.025(4) 0.034(4) 0.036(4) 0.002(4) -0.001(3) -0.003(3)
N22 0.032(4) 0.029(4) 0.032(4) 0.005(3) 0.006(3) 0.000(3)
C23 0.028(4) 0.021(4) 0.036(5) 0.007(4) 0.002(4) 0.000(3)
C24 0.051(6) 0.040(6) 0.025(5) -0.006(4) 0.001(4) -0.004(4)
C25 0.046(5) 0.022(5) 0.034(5) 0.006(4) -0.006(4) -0.009(4)
C26 0.032(5) 0.039(5) 0.031(5) 0.009(4) 0.014(4) 0.004(4)
C31 0.026(4) 0.032(5) 0.027(4) 0.007(4) 0.009(3) -0.002(4)
C32 0.027(4) 0.030(5) 0.025(4) 0.000(4) 0.003(4) -0.002(4)
C33 0.036(5) 0.016(4) 0.029(4) -0.004(4) 0.012(4) -0.004(3)
C34 0.032(4) 0.022(5) 0.040(5) -0.003(4) 0.007(4) -0.001(3)
C35 0.037(5) 0.020(4) 0.034(5) -0.004(4) 0.015(4) 0.002(4)
C36 0.032(4) 0.017(4) 0.039(5) 0.007(4) 0.009(4) 0.004(3)
N41 0.030(4) 0.027(4) 0.024(4) -0.003(3) 0.007(3) 0.004(3)
C42 0.028(4) 0.027(5) 0.037(5) 0.005(4) 0.009(4) 0.002(3)
O43 0.045(4) 0.035(4) 0.030(3) -0.004(3) 0.002(3) 0.011(3)
C51 0.034(4) 0.021(4) 0.022(4) 0.005(3) 0.013(3) 0.002(3)
C52 0.034(5) 0.023(4) 0.032(5) 0.000(4) 0.016(4) -0.002(4)
C53 0.031(4) 0.022(4) 0.030(5) 0.001(4) 0.003(4) -0.001(3)
C54 0.033(5) 0.014(4) 0.043(5) 0.006(4) 0.009(4) 0.003(3)
C55 0.034(5) 0.026(5) 0.028(4) -0.006(4) 0.007(4) 0.000(4)
C56 0.033(5) 0.023(5) 0.031(5) 0.002(4) 0.005(4) 0.000(3)
O62 0.038(3) 0.036(4) 0.034(3) -0.006(3) -0.001(3) 0.009(3)
O63 0.041(3) 0.032(3) 0.033(3) 0.004(3) 0.000(3) 0.007(3)

loop_
_atom_type_symbol
_atom_type_description
_atom_type_scat_dispersion_real
_atom_type_scat_dispersion_imag
_atom_type_scat_source
C C 0.0033 0.0016 'International Tables Vol C Tables 4.2.6.8 and 6.1.1.4'
H H 0.0000 0.0000 'International Tables Vol C Tables 4.2.6.8 and 6.1.1.4'
N N 0.0061 0.0033 'International Tables Vol C Tables 4.2.6.8 and 6.1.1.4'
O O 0.0106 0.0060 'International Tables Vol C Tables 4.2.6.8 and 6.1.1.4'
Br Br -0.2901 2.4595 'International Tables Vol C Tables 4.2.6.8 and 6.1.1.4'

loop_
_geom_angle_atom_site_label_1
_geom_angle_atom_site_label_2
_geom_angle_atom_site_label_3
_geom_angle
C16 N11 C12 122.5(7)
C16 N11 H11 118.7
C12 N11 H11 118.7
N11 C12 C13 117.6(7)
N11 C12 C23 119.2(7)
C13 C12 C23 123.3(7)
C14 C13 C12 121.0(8)
C14 C13 H13 119.5
C12 C13 H13 119.5
C15 C14 C13 119.1(8)
C15 C14 H14 120.4
C13 C14 H14 120.4
C16 C15 C14 119.9(8)
C16 C15 H15 120.0
C14 C15 H15 120.0
N11 C16 C15 119.8(8)
N11 C16 H16 120.1
C15 C16 H16 120.1
C25 N21 N22 113.9(7)
C25 N21 C26 126.6(7)
N22 N21 C26 119.5(7)
N21 N22 C23 103.5(6)
N22 C23 C24 111.4(7)
N22 C23 C12 118.7(7)
C24 C23 C12 129.9(8)
C25 C24 C23 105.1(8)
C25 C24 H24 127.5
C23 C24 H24 127.5
N21 C25 C24 106.2(7)
N21 C25 H25 126.9
C24 C25 H25 126.9
N21 C26 C31 111.3(6)
N21 C26 H26A 109.4
C31 C26 H26A 109.4
N21 C26 H26B 109.4
C31 C26 H26B 109.4
H26A C26 H26B 108.0
C32 C31 C36 120.6(7)
C32 C31 C26 120.3(7)
C36 C31 C26 119.0(7)
C33 C32 C31 120.6(8)
C33 C32 H32 119.7
C31 C32 H32 119.7
C32 C33 C34 120.1(8)
C32 C33 N41 118.5(7)
C34 C33 N41 121.4(7)
C35 C34 C33 119.2(8)
C35 C34 H34 120.4
C33 C34 H34 120.4
C36 C35 C34 120.5(7)
C36 C35 H35 119.8
C34 C35 H35 119.8
C35 C36 C31 118.9(7)
C35 C36 H36 120.6
C31 C36 H36 120.6
C42 N41 C33 128.8(7)
C42 N41 H41 115.6
C33 N41 H41 115.6
O43 C42 N41 121.0(7)
O43 C42 C51 120.5(7)
N41 C42 C51 118.5(7)
C56 C51 C52 118.0(7)
C56 C51 C42 124.0(7)
C52 C51 C42 117.9(7)
O62 C52 C53 116.3(7)
O62 C52 C51 122.7(7)
C53 C52 C51 121.0(7)
O63 C53 C54 119.6(7)
O63 C53 C52 119.9(7)
C54 C53 C52 120.4(8)
C53 C54 C55 119.5(7)
C53 C54 H54 120.3
C55 C54 H54 120.3
C54 C55 C56 120.8(7)
C54 C55 H55 119.6
C56 C55 H55 119.6
C55 C56 C51 120.3(8)
C55 C56 H56 119.9
C51 C56 H56 119.9
C52 O62 H62 109.5
C53 O63 H63 109.5

loop_
_geom_bond_atom_site_label_1
_geom_bond_atom_site_label_2
_geom_bond_distance
N11 C16 1.356(10)
N11 C12 1.359(10)
N11 H11 0.8800
C12 C13 1.384(11)
C12 C23 1.457(11)
C13 C14 1.384(11)
C13 H13 0.9500
C14 C15 1.375(12)
C14 H14 0.9500
C15 C16 1.364(12)
C15 H15 0.9500
C16 H16 0.9500
N21 C25 1.334(10)
N21 N22 1.342(9)
N21 C26 1.482(10)
N22 C23 1.348(10)
C23 C24 1.392(11)
C24 C25 1.378(12)
C24 H24 0.9500
C25 H25 0.9500
C26 C31 1.525(11)
C26 H26A 0.9900
C26 H26B 0.9900
C31 C32 1.383(11)
C31 C36 1.393(11)
C32 C33 1.364(11)
C32 H32 0.9500
C33 C34 1.403(11)
C33 N41 1.416(10)
C34 C35 1.395(11)
C34 H34 0.9500
C35 C36 1.392(11)
C35 H35 0.9500
C36 H36 0.9500
N41 C42 1.354(10)
N41 H41 0.8800
C42 O43 1.255(10)
C42 C51 1.481(11)
C51 C56 1.400(11)
C51 C52 1.420(11)
C52 O62 1.360(9)
C52 C53 1.391(11)
C53 O63 1.372(10)
C53 C54 1.379(11)
C54 C55 1.398(11)
C54 H54 0.9500
C55 C56 1.399(11)
C55 H55 0.9500
C56 H56 0.9500
O62 H62 0.8400
O63 H63 0.8400

loop_
_geom_torsion_atom_site_label_1
_geom_torsion_atom_site_label_2
_geom_torsion_atom_site_label_3
_geom_torsion_atom_site_label_4
_geom_torsion
C16 N11 C12 C13 2.1(12)
C16 N11 C12 C23 -178.4(7)
N11 C12 C13 C14 0.1(12)
C23 C12 C13 C14 -179.4(7)
C12 C13 C14 C15 -2.1(12)
C13 C14 C15 C16 2.1(12)
C12 N11 C16 C15 -2.2(12)
C14 C15 C16 N11 0.0(12)
C25 N21 N22 C23 -0.9(9)
C26 N21 N22 C23 -178.2(6)
N21 N22 C23 C24 1.1(9)
N21 N22 C23 C12 -179.3(6)
N11 C12 C23 N22 -169.5(7)
C13 C12 C23 N22 10.0(12)
N11 C12 C23 C24 9.9(13)
C13 C12 C23 C24 -170.6(8)
N22 C23 C24 C25 -1.0(10)
C12 C23 C24 C25 179.5(8)
N22 N21 C25 C24 0.3(10)
C26 N21 C25 C24 177.4(7)
C23 C24 C25 N21 0.4(9)
C25 N21 C26 C31 122.5(8)
N22 N21 C26 C31 -60.5(9)
N21 C26 C31 C32 -64.6(9)
N21 C26 C31 C36 115.3(8)
C36 C31 C32 C33 -1.9(11)
C26 C31 C32 C33 178.0(7)
C31 C32 C33 C34 3.1(11)
C31 C32 C33 N41 -174.7(7)
C32 C33 C34 C35 -3.3(11)
N41 C33 C34 C35 174.4(7)
C33 C34 C35 C36 2.4(11)
C34 C35 C36 C31 -1.2(11)
C32 C31 C36 C35 1.0(11)
C26 C31 C36 C35 -179.0(7)
C32 C33 N41 C42 -166.9(7)
C34 C33 N41 C42 15.4(12)
C33 N41 C42 O43 9.2(12)
C33 N41 C42 C51 -171.9(7)
O43 C42 C51 C56 -177.7(7)
N41 C42 C51 C56 3.4(11)
O43 C42 C51 C52 -1.4(11)
N41 C42 C51 C52 179.7(7)
C56 C51 C52 O62 179.4(7)
C42 C51 C52 O62 3.0(11)
C56 C51 C52 C53 -1.0(11)
C42 C51 C52 C53 -177.4(7)
O62 C52 C53 O63 0.4(11)
C51 C52 C53 O63 -179.2(7)
O62 C52 C53 C54 179.3(7)
C51 C52 C53 C54 -0.3(12)
O63 C53 C54 C55 -179.3(7)
C52 C53 C54 C55 1.7(11)
C53 C54 C55 C56 -1.9(11)
C54 C55 C56 C51 0.7(12)
C52 C51 C56 C55 0.8(11)
C42 C51 C56 C55 177.0(7)
